data_4305955
loop_
_publ_author_name
'Chou-Fu Sheu'
'S\'ebastien Pillet'
'Yen-Chen Lin'
'Szu-Miao Chen'
'I-Jui Hsu'
'Claude Lecomte'
'Yu Wang'

_publ_contact_author 'Yu Wang'
_publ_contact_author_email wangyu@ntu.edu.tw
_publ_section_title
;
Magnetostructural Relationship in the Spin-Crossover Complex
t-{Fe(abpt)2[N(CN)2]2}: Polymorphism and Disorder Phenomenon
;
_journal_name_full 'Inorganic Chemistry'
_journal_page_first 10866
_journal_page_last 10874
_journal_paper_doi 10.1021/ic800879c
_journal_volume 47
_journal_year 2008
_chemical_formula_moiety 'C28 H20 Fe N18'
_chemical_formula_sum 'C28 H20 Fe N18'
_chemical_formula_weight 664.47
_chemical_name_systematic
; 
 ? 
;
_space_group_IT_number 2
_symmetry_cell_setting triclinic
_symmetry_space_group_name_Hall '-P 1'
_symmetry_space_group_name_H-M 'P -1'
_atom_sites_solution_hydrogens geom
_atom_sites_solution_primary direct
_atom_sites_solution_secondary difmap
_audit_creation_method SHELXL-97
_cell_angle_alpha 96.498(13)
_cell_angle_beta 100.932(14)
_cell_angle_gamma 94.820(13)
_cell_formula_units_Z 2
_cell_length_a 9.2025(16)
_cell_length_b 10.0195(15)
_cell_length_c 16.041(2)
_cell_measurement_reflns_used 8180
_cell_measurement_temperature 90(2)
_cell_measurement_theta_max 31.35
_cell_measurement_theta_min 3.09
_cell_volume 1434.4(4)
_computing_cell_refinement 'DENZO (Otwinowski, 1996)'
_computing_data_collection 'COLLECT (Otwinowski, 1996)'
_computing_data_reduction 'SORTAV (Blessing, 1989)'
_computing_structure_refinement 'SHELXL-97 (Sheldrick, 1997)'
_diffrn_ambient_temperature 91(2)
_diffrn_measured_fraction_theta_full 0.866
_diffrn_measured_fraction_theta_max 0.866
_diffrn_measurement_device_type 'Oxford Xcalibur CCD'
_diffrn_measurement_method 'omega scans'
_diffrn_radiation_monochromator graphite
_diffrn_radiation_source 'fine-focus sealed tube'
_diffrn_radiation_type MoK\a
_diffrn_radiation_wavelength 0.71073
_diffrn_reflns_av_R_equivalents 0.079
_diffrn_reflns_av_sigmaI/netI 0.1149
_diffrn_reflns_limit_h_max 12
_diffrn_reflns_limit_h_min -13
_diffrn_reflns_limit_k_max 13
_diffrn_reflns_limit_k_min -13
_diffrn_reflns_limit_l_max 23
_diffrn_reflns_limit_l_min 0
_diffrn_reflns_number 8180
_diffrn_reflns_theta_full 31.35
_diffrn_reflns_theta_max 31.35
_diffrn_reflns_theta_min 3.09
_exptl_absorpt_coefficient_mu 0.582
_exptl_absorpt_correction_T_max 0.93
_exptl_absorpt_correction_T_min 0.92
_exptl_absorpt_correction_type gaussian
_exptl_absorpt_process_details
;
Absorption correction were performed using ABSORB (DeTitta,1985)
;
_exptl_crystal_colour black
_exptl_crystal_density_diffrn 1.538
_exptl_crystal_density_method 'not measured'
_exptl_crystal_description cubic
_exptl_crystal_F_000 680
_exptl_crystal_size_max 0.21
_exptl_crystal_size_mid 0.2
_exptl_crystal_size_min 0.19
_refine_diff_density_max 0.819
_refine_diff_density_min -0.432
_refine_diff_density_rms 0.104
_refine_ls_extinction_method none
_refine_ls_goodness_of_fit_ref 0.946
_refine_ls_hydrogen_treatment mixed
_refine_ls_matrix_type full
_refine_ls_number_parameters 452
_refine_ls_number_reflns 8180
_refine_ls_number_restraints 40
_refine_ls_restrained_S_all 0.944
_refine_ls_R_factor_all 0.1306
_refine_ls_R_factor_gt 0.0648
_refine_ls_shift/su_max 0.000
_refine_ls_shift/su_mean 0.000
_refine_ls_structure_factor_coef Fsqd
_refine_ls_weighting_details 'calc w=1/[\s^2^(Fo^2^)+(0.0784P)^2^+0.0000P] where P=(Fo^2^+2Fc^2^)/3'
_refine_ls_weighting_scheme calc
_refine_ls_wR_factor_gt 0.1471
_refine_ls_wR_factor_ref 0.1770
_reflns_number_gt 4413
_reflns_number_total 8180
_reflns_threshold_expression >2sigma(I)
_cod_data_source_file ic800879c_si_002_2.cif
_cod_data_source_block feabpt2_90k
_cod_database_code 4305955

loop_
_symmetry_equiv_pos_as_xyz
'x, y, z'
'-x, -y, -z'

loop_
_atom_site_label
_atom_site_type_symbol
_atom_site_fract_x
_atom_site_fract_y
_atom_site_fract_z
_atom_site_U_iso_or_equiv
_atom_site_adp_type
_atom_site_occupancy
_atom_site_symmetry_multiplicity
_atom_site_calc_flag
_atom_site_refinement_flags
_atom_site_disorder_assembly
_atom_site_disorder_group
Fe1 Fe 0.0000 1.0000 0.5000 0.01911(18) Uani 1 2 d S . .
Fe2 Fe 0.0000 0.0000 1.0000 0.02004(18) Uani 1 2 d S . .
N1 N 0.1381(3) 0.9945(3) 0.6128(2) 0.0214(6) Uani 1 1 d . . .
N2 N 0.1693(3) 0.9250(3) 0.45844(19) 0.0205(6) Uani 1 1 d . . .
N3 N 0.2041(3) 0.8831(3) 0.38099(19) 0.0212(6) Uani 1 1 d . . .
N4 N 0.3877(3) 0.8519(3) 0.48557(18) 0.0182(6) Uani 1 1 d . . .
N5 N 0.5227(3) 0.8183(3) 0.5326(2) 0.0219(6) Uani 1 1 d D . .
N6 N 0.5463(3) 0.7410(3) 0.3602(2) 0.0254(7) Uani 1 1 d . . .
N7 N -0.0900(3) 0.8178(3) 0.50562(19) 0.0237(7) Uani 1 1 d D . .
N8 N -0.2301(4) 0.6136(3) 0.53252(19) 0.0352(8) Uani 1 1 d D . .
N9 N -0.3382(8) 0.4091(10) 0.4336(10) 0.058(2) Uani 0.90(6) 1 d PD . .
N9A N -0.340(7) 0.435(9) 0.416(4) 0.058(2) Uani 0.10(6) 1 d PD . .
N10 N 0.1222(3) 0.1359(3) 1.11301(19) 0.0207(6) Uani 1 1 d . . .
N11 N 0.0361(3) 0.1898(3) 0.95379(18) 0.0200(6) Uani 1 1 d . . .
N12 N 0.0063(3) 0.2375(3) 0.87529(19) 0.0219(6) Uani 1 1 d . . .
N13 N 0.1369(3) 0.3985(3) 0.97311(19) 0.0191(6) Uani 1 1 d . . .
N14 N 0.2253(4) 0.5197(3) 1.0133(2) 0.0230(7) Uani 1 1 d D . .
N15 N 0.1208(3) 0.5824(3) 0.8462(2) 0.0250(7) Uani 1 1 d . . .
N16 N -0.2037(3) 0.0574(3) 1.02587(19) 0.0244(7) Uani 1 1 d D . .
N17 N -0.4423(7) 0.1297(12) 1.0489(7) 0.0282(11) Uani 0.45(3) 1 d PDU . .
N18 N -0.5384(13) 0.3449(8) 1.0099(9) 0.0303(11) Uani 0.45(3) 1 d PDU . .
N17A N -0.4229(9) 0.1547(9) 1.0640(6) 0.0282(11) Uani 0.55(3) 1 d PDU . .
N18A N -0.5612(9) 0.3207(10) 0.9898(7) 0.0303(11) Uani 0.55(3) 1 d PDU . .
C1 C 0.1126(4) 1.0355(4) 0.6914(2) 0.0232(8) Uani 1 1 d . . .
H1 H 0.0226 1.0688 0.6955 0.031(4) Uiso 1 1 calc R . .
C2 C 0.2143(4) 1.0301(4) 0.7659(2) 0.0244(8) Uani 1 1 d . . .
H2 H 0.1927 1.0597 0.8188 0.031(4) Uiso 1 1 calc R . .
C3 C 0.3493(4) 0.9800(4) 0.7612(2) 0.0250(8) Uani 1 1 d . . .
H3 H 0.4199 0.9768 0.8106 0.031(4) Uiso 1 1 calc R . .
C4 C 0.3764(4) 0.9345(4) 0.6804(2) 0.0236(8) Uani 1 1 d . . .
H4 H 0.4645 0.8983 0.6750 0.031(4) Uiso 1 1 calc R . .
C5 C 0.2689(4) 0.9447(3) 0.6083(2) 0.0205(7) Uani 1 1 d . . .
C6 C 0.2801(4) 0.9067(3) 0.5204(2) 0.0202(7) Uani 1 1 d . . .
C7 C 0.3367(4) 0.8383(3) 0.3988(2) 0.0195(7) Uani 1 1 d . . .
C8 C 0.4122(4) 0.7804(4) 0.3329(2) 0.0217(7) Uani 1 1 d . . .
C9 C 0.3451(4) 0.7693(4) 0.2467(2) 0.0246(8) Uani 1 1 d . . .
H9 H 0.2523 0.7993 0.2302 0.031(4) Uiso 1 1 calc R . .
C10 C 0.4180(4) 0.7134(4) 0.1864(3) 0.0291(9) Uani 1 1 d . . .
H10 H 0.3752 0.7051 0.1284 0.031(4) Uiso 1 1 calc R . .
C11 C 0.5552(4) 0.6699(4) 0.2130(3) 0.0285(8) Uani 1 1 d . . .
H11 H 0.6068 0.6312 0.1736 0.031(4) Uiso 1 1 calc R . .
C12 C 0.6145(4) 0.6853(4) 0.3003(3) 0.0301(9) Uani 1 1 d . . .
H12 H 0.7068 0.6553 0.3181 0.031(4) Uiso 1 1 calc R . .
C13 C -0.1557(4) 0.7175(3) 0.5128(2) 0.0259(8) Uani 1 1 d D . .
C14 C -0.2836(5) 0.5087(3) 0.4761(2) 0.0329(10) Uani 1 1 d D . .
C15 C 0.1583(4) 0.1020(4) 1.1926(2) 0.0241(8) Uani 1 1 d . . .
H15 H 0.1292 0.0145 1.2016 0.024(3) Uiso 1 1 calc R . .
C16 C 0.2366(4) 0.1911(4) 1.2616(2) 0.0257(8) Uani 1 1 d . . .
H16 H 0.2597 0.1640 1.3156 0.024(3) Uiso 1 1 calc R . .
C17 C 0.2796(5) 0.3206(4) 1.2489(2) 0.0304(9) Uani 1 1 d . . .
H17 H 0.3317 0.3826 1.2945 0.024(3) Uiso 1 1 calc R . .
C18 C 0.2441(4) 0.3582(4) 1.1665(2) 0.0250(8) Uani 1 1 d . . .
H18 H 0.2742 0.4446 1.1560 0.024(3) Uiso 1 1 calc R . .
C19 C 0.1630(4) 0.2633(4) 1.1010(2) 0.0204(7) Uani 1 1 d . . .
C20 C 0.1145(4) 0.2873(3) 1.0117(2) 0.0201(7) Uani 1 1 d . . .
C21 C 0.0700(4) 0.3639(4) 0.8885(2) 0.0193(7) Uani 1 1 d . . .
C22 C 0.0683(4) 0.4524(4) 0.8211(2) 0.0195(7) Uani 1 1 d . . .
C23 C 0.0140(4) 0.3994(4) 0.7360(2) 0.0228(8) Uani 1 1 d . . .
H23 H -0.0237 0.3090 0.7211 0.024(3) Uiso 1 1 calc R . .
C24 C 0.0174(4) 0.4847(4) 0.6734(2) 0.0248(8) Uani 1 1 d . . .
H24 H -0.0176 0.4525 0.6158 0.024(3) Uiso 1 1 calc R . .
C25 C 0.0737(4) 0.6175(4) 0.6990(3) 0.0274(8) Uani 1 1 d . . .
H25 H 0.0782 0.6770 0.6588 0.024(3) Uiso 1 1 calc R . .
C26 C 0.1230(4) 0.6611(4) 0.7847(3) 0.0292(9) Uani 1 1 d . . .
H26 H 0.1605 0.7513 0.8010 0.024(3) Uiso 1 1 calc R . .
C27 C -0.3116(3) 0.1025(4) 1.0368(2) 0.0261(8) Uani 1 1 d D . .
C28 C -0.4912(4) 0.2440(4) 1.0235(2) 0.0280(8) Uani 1 1 d D . .
H1N H 0.582(4) 0.792(4) 0.493(2) 0.031(4) Uiso 1 1 d D . .
H2N H 0.492(4) 0.738(3) 0.551(3) 0.031(4) Uiso 1 1 d D . .
H3N H 0.222(4) 0.589(3) 0.975(2) 0.024(3) Uiso 1 1 d D . .
H4N H 0.326(2) 0.502(4) 1.013(2) 0.024(3) Uiso 1 1 d D . .

loop_
_atom_site_aniso_label
_atom_site_aniso_U_11
_atom_site_aniso_U_22
_atom_site_aniso_U_33
_atom_site_aniso_U_23
_atom_site_aniso_U_13
_atom_site_aniso_U_12
Fe1 0.0180(4) 0.0222(4) 0.0161(4) 0.0035(3) 0.0006(3) 0.0007(3)
Fe2 0.0203(4) 0.0223(4) 0.0167(4) 0.0045(3) 0.0009(3) 0.0016(3)
N1 0.0226(15) 0.0179(14) 0.0237(16) 0.0027(12) 0.0066(12) -0.0018(12)
N2 0.0230(16) 0.0206(15) 0.0155(14) 0.0039(12) -0.0017(12) -0.0013(12)
N3 0.0199(15) 0.0275(16) 0.0156(14) 0.0047(12) 0.0017(12) 0.0008(12)
N4 0.0161(14) 0.0224(15) 0.0148(14) 0.0047(12) -0.0010(11) 0.0008(11)
N5 0.0169(15) 0.0271(16) 0.0232(16) 0.0067(13) 0.0042(12) 0.0066(12)
N6 0.0221(16) 0.0308(17) 0.0240(17) 0.0067(14) 0.0047(13) 0.0026(13)
N7 0.0217(16) 0.0311(18) 0.0184(15) 0.0062(13) 0.0018(12) 0.0039(13)
N8 0.041(2) 0.0313(19) 0.0298(19) 0.0119(15) -0.0002(16) -0.0083(16)
N9 0.092(4) 0.033(3) 0.055(4) 0.004(3) 0.043(3) -0.019(3)
N9A 0.092(4) 0.033(3) 0.055(4) 0.004(3) 0.043(3) -0.019(3)
N10 0.0183(15) 0.0260(16) 0.0176(15) 0.0050(12) 0.0011(12) 0.0038(12)
N11 0.0175(14) 0.0263(16) 0.0163(14) 0.0045(12) 0.0031(12) 0.0013(12)
N12 0.0177(15) 0.0315(17) 0.0160(15) 0.0086(13) -0.0011(12) 0.0028(12)
N13 0.0180(14) 0.0209(15) 0.0183(15) 0.0035(12) 0.0027(12) 0.0021(11)
N14 0.0257(17) 0.0214(16) 0.0208(16) 0.0036(12) 0.0028(13) -0.0009(13)
N15 0.0257(16) 0.0243(16) 0.0231(16) 0.0060(13) -0.0008(13) 0.0002(13)
N16 0.0258(17) 0.0286(17) 0.0187(16) 0.0084(13) 0.0005(13) 0.0038(13)
N17 0.0276(12) 0.0286(13) 0.0282(13) 0.0034(7) 0.0053(7) 0.0038(7)
N18 0.0298(13) 0.0307(13) 0.0303(13) 0.0038(7) 0.0062(7) 0.0038(7)
N17A 0.0276(12) 0.0286(13) 0.0282(13) 0.0034(7) 0.0053(7) 0.0038(7)
N18A 0.0298(13) 0.0307(13) 0.0303(13) 0.0038(7) 0.0062(7) 0.0038(7)
C1 0.0241(19) 0.0240(19) 0.0237(19) 0.0052(15) 0.0088(15) 0.0032(15)
C2 0.0272(19) 0.028(2) 0.0189(18) 0.0052(15) 0.0057(15) 0.0027(15)
C3 0.030(2) 0.0258(19) 0.0163(17) 0.0036(15) 0.0001(15) -0.0010(15)
C4 0.0196(18) 0.0287(19) 0.0229(19) 0.0072(15) 0.0031(14) 0.0021(14)
C5 0.0239(18) 0.0165(16) 0.0205(18) 0.0063(14) 0.0028(14) -0.0033(13)
C6 0.0178(17) 0.0209(17) 0.0210(18) 0.0044(14) 0.0017(14) -0.0008(13)
C7 0.0196(17) 0.0211(17) 0.0154(16) 0.0038(13) -0.0013(13) -0.0025(13)
C8 0.0204(17) 0.0222(18) 0.0221(18) 0.0051(14) 0.0046(14) -0.0028(14)
C9 0.0199(18) 0.029(2) 0.0236(19) 0.0014(15) 0.0019(15) 0.0001(15)
C10 0.027(2) 0.034(2) 0.024(2) 0.0006(16) 0.0039(16) -0.0039(16)
C11 0.030(2) 0.029(2) 0.027(2) -0.0010(16) 0.0112(17) -0.0004(16)
C12 0.026(2) 0.037(2) 0.030(2) 0.0096(18) 0.0065(17) 0.0104(17)
C13 0.0237(19) 0.028(2) 0.024(2) 0.0086(16) -0.0047(15) 0.0041(15)
C14 0.041(2) 0.021(2) 0.041(2) 0.0089(18) 0.020(2) -0.0019(17)
C15 0.0255(19) 0.028(2) 0.0204(18) 0.0077(15) 0.0049(15) 0.0057(15)
C16 0.0244(19) 0.038(2) 0.0134(17) 0.0072(15) -0.0007(14) 0.0050(16)
C17 0.033(2) 0.035(2) 0.0180(18) -0.0005(16) -0.0036(16) -0.0008(17)
C18 0.029(2) 0.0236(19) 0.0218(19) 0.0039(15) 0.0054(16) -0.0016(15)
C19 0.0208(17) 0.0238(18) 0.0167(17) 0.0023(14) 0.0031(14) 0.0062(14)
C20 0.0215(18) 0.0210(17) 0.0171(17) 0.0039(14) 0.0008(14) 0.0025(14)
C21 0.0160(16) 0.0239(18) 0.0177(17) 0.0022(14) 0.0026(13) 0.0022(13)
C22 0.0169(16) 0.0238(18) 0.0185(17) 0.0051(14) 0.0030(13) 0.0049(14)
C23 0.0224(18) 0.0251(19) 0.0201(18) 0.0019(15) 0.0027(14) 0.0042(14)
C24 0.0251(19) 0.034(2) 0.0164(17) 0.0069(15) 0.0013(15) 0.0093(16)
C25 0.0231(19) 0.034(2) 0.026(2) 0.0142(17) 0.0027(15) 0.0019(16)
C26 0.031(2) 0.027(2) 0.029(2) 0.0093(17) 0.0015(17) 0.0013(16)
C27 0.027(2) 0.031(2) 0.0208(19) 0.0079(16) 0.0056(16) 0.0009(16)
C28 0.0215(19) 0.036(2) 0.029(2) 0.0075(17) 0.0100(16) 0.0011(16)

loop_
_atom_type_symbol
_atom_type_description
_atom_type_scat_dispersion_real
_atom_type_scat_dispersion_imag
_atom_type_scat_source
Fe Fe 0.3463 0.8444 'International Tables Vol C Tables 4.2.6.8 and 6.1.1.4'
C C 0.0033 0.0016 'International Tables Vol C Tables 4.2.6.8 and 6.1.1.4'
N N 0.0061 0.0033 'International Tables Vol C Tables 4.2.6.8 and 6.1.1.4'
H H 0.0000 0.0000 'International Tables Vol C Tables 4.2.6.8 and 6.1.1.4'

loop_
_geom_angle_atom_site_label_1
_geom_angle_atom_site_label_2
_geom_angle_atom_site_label_3
_geom_angle
_geom_angle_site_symmetry_1
_geom_angle_site_symmetry_3
_geom_angle_publ_flag
N7 Fe1 N7 180.000(1) 2_576 . ?
N7 Fe1 N2 89.22(12) 2_576 . ?
N7 Fe1 N2 90.78(12) . . ?
N7 Fe1 N2 90.78(12) 2_576 2_576 ?
N7 Fe1 N2 89.22(12) . 2_576 ?
N2 Fe1 N2 180.000(1) . 2_576 ?
N7 Fe1 N1 89.43(12) 2_576 2_576 ?
N7 Fe1 N1 90.57(12) . 2_576 ?
N2 Fe1 N1 99.80(12) . 2_576 ?
N2 Fe1 N1 80.20(12) 2_576 2_576 ?
N7 Fe1 N1 90.57(12) 2_576 . ?
N7 Fe1 N1 89.43(12) . . ?
N2 Fe1 N1 80.20(12) . . ?
N2 Fe1 N1 99.80(12) 2_576 . ?
N1 Fe1 N1 180.000(1) 2_576 . ?
N16 Fe2 N16 180.000(1) 2_557 . ?
N16 Fe2 N11 91.47(11) 2_557 . ?
N16 Fe2 N11 88.53(11) . . ?
N16 Fe2 N11 88.53(11) 2_557 2_557 ?
N16 Fe2 N11 91.47(11) . 2_557 ?
N11 Fe2 N11 180.000(1) . 2_557 ?
N16 Fe2 N10 90.47(12) 2_557 2_557 ?
N16 Fe2 N10 89.53(12) . 2_557 ?
N11 Fe2 N10 104.41(11) . 2_557 ?
N11 Fe2 N10 75.59(11) 2_557 2_557 ?
N16 Fe2 N10 89.53(12) 2_557 . ?
N16 Fe2 N10 90.47(12) . . ?
N11 Fe2 N10 75.59(11) . . ?
N11 Fe2 N10 104.41(11) 2_557 . ?
N10 Fe2 N10 180.000(1) 2_557 . ?
C1 N1 C5 117.6(3) . . ?
C1 N1 Fe1 126.5(3) . . ?
C5 N1 Fe1 115.9(2) . . ?
C6 N2 N3 109.0(3) . . ?
C6 N2 Fe1 113.9(2) . . ?
N3 N2 Fe1 137.2(2) . . ?
C7 N3 N2 106.0(3) . . ?
C6 N4 C7 105.5(3) . . ?
C6 N4 N5 125.0(3) . . ?
C7 N4 N5 129.6(3) . . ?
N4 N5 H1N 107(3) . . ?
N4 N5 H2N 102(3) . . ?
H1N N5 H2N 104(4) . . ?
C8 N6 C12 116.9(3) . . ?
C13 N7 Fe1 172.0(3) . . ?
C13 N8 C14 121.6(3) . . ?
C19 N10 C15 118.0(3) . . ?
C19 N10 Fe2 116.7(2) . . ?
C15 N10 Fe2 125.3(3) . . ?
C20 N11 N12 108.9(3) . . ?
C20 N11 Fe2 114.8(2) . . ?
N12 N11 Fe2 136.1(2) . . ?
C21 N12 N11 105.9(3) . . ?
C20 N13 C21 106.2(3) . . ?
C20 N13 N14 124.9(3) . . ?
C21 N13 N14 128.6(3) . . ?
N13 N14 H3N 112(2) . . ?
N13 N14 H4N 105(2) . . ?
H3N N14 H4N 97(3) . . ?
C26 N15 C22 116.8(3) . . ?
C27 N16 Fe2 172.3(3) . . ?
C27 N17 C28 117.7(6) . . ?
C28 N17A C27 120.1(5) . . ?
N1 C1 C2 122.9(3) . . ?
N1 C1 H1 118.5 . . ?
C2 C1 H1 118.5 . . ?
C1 C2 C3 119.5(3) . . ?
C1 C2 H2 120.3 . . ?
C3 C2 H2 120.3 . . ?
C2 C3 C4 118.4(3) . . ?
C2 C3 H3 120.8 . . ?
C4 C3 H3 120.8 . . ?
C5 C4 C3 118.6(3) . . ?
C5 C4 H4 120.7 . . ?
C3 C4 H4 120.7 . . ?
N1 C5 C4 123.0(3) . . ?
N1 C5 C6 111.0(3) . . ?
C4 C5 C6 126.0(3) . . ?
N2 C6 N4 109.2(3) . . ?
N2 C6 C5 119.0(3) . . ?
N4 C6 C5 131.8(3) . . ?
N3 C7 N4 110.3(3) . . ?
N3 C7 C8 123.2(3) . . ?
N4 C7 C8 126.4(3) . . ?
N6 C8 C9 123.0(3) . . ?
N6 C8 C7 116.7(3) . . ?
C9 C8 C7 120.3(3) . . ?
C10 C9 C8 119.0(4) . . ?
C10 C9 H9 120.5 . . ?
C8 C9 H9 120.5 . . ?
C9 C10 C11 119.0(4) . . ?
C9 C10 H10 120.5 . . ?
C11 C10 H10 120.5 . . ?
C10 C11 C12 118.2(4) . . ?
C10 C11 H11 120.9 . . ?
C12 C11 H11 120.9 . . ?
N6 C12 C11 123.8(4) . . ?
N6 C12 H12 118.1 . . ?
C11 C12 H12 118.1 . . ?
N7 C13 N8 171.3(4) . . ?
N9A C14 N9 20(5) . . ?
N9A C14 N8 166(6) . . ?
N9 C14 N8 171.8(9) . . ?
N10 C15 C16 123.0(3) . . ?
N10 C15 H15 118.5 . . ?
C16 C15 H15 118.5 . . ?
C17 C16 C15 118.9(3) . . ?
C17 C16 H16 120.6 . . ?
C15 C16 H16 120.6 . . ?
C16 C17 C18 119.2(4) . . ?
C16 C17 H17 120.4 . . ?
C18 C17 H17 120.4 . . ?
C19 C18 C17 118.3(3) . . ?
C19 C18 H18 120.8 . . ?
C17 C18 H18 120.8 . . ?
N10 C19 C18 122.5(3) . . ?
N10 C19 C20 112.4(3) . . ?
C18 C19 C20 125.0(3) . . ?
N11 C20 N13 108.8(3) . . ?
N11 C20 C19 120.4(3) . . ?
N13 C20 C19 130.8(3) . . ?
N12 C21 N13 110.1(3) . . ?
N12 C21 C22 124.2(3) . . ?
N13 C21 C22 125.7(3) . . ?
N15 C22 C23 123.2(3) . . ?
N15 C22 C21 117.1(3) . . ?
C23 C22 C21 119.8(3) . . ?
C22 C23 C24 118.5(3) . . ?
C22 C23 H23 120.7 . . ?
C24 C23 H23 120.7 . . ?
C25 C24 C23 118.3(3) . . ?
C25 C24 H24 120.8 . . ?
C23 C24 H24 120.8 . . ?
C26 C25 C24 118.9(4) . . ?
C26 C25 H25 120.5 . . ?
C24 C25 H25 120.5 . . ?
N15 C26 C25 124.2(4) . . ?
N15 C26 H26 117.9 . . ?
C25 C26 H26 117.9 . . ?
N16 C27 N17 169.2(6) . . ?
N16 C27 N17A 169.6(5) . . ?
N17 C27 N17A 14.9(6) . . ?
N18A C28 N18 19.6(6) . . ?
N18A C28 N17A 174.9(6) . . ?
N18 C28 N17A 160.6(7) . . ?
N18A C28 N17 163.4(6) . . ?
N18 C28 N17 172.6(7) . . ?
N17A C28 N17 14.6(6) . . ?

loop_
_geom_bond_atom_site_label_1
_geom_bond_atom_site_label_2
_geom_bond_distance
_geom_bond_site_symmetry_2
_geom_bond_publ_flag
Fe1 N7 1.959(2) 2_576 ?
Fe1 N7 1.959(2) . ?
Fe1 N2 1.979(3) . ?
Fe1 N2 1.979(3) 2_576 ?
Fe1 N1 2.014(3) 2_576 ?
Fe1 N1 2.014(3) . ?
Fe2 N16 2.107(3) 2_557 ?
Fe2 N16 2.107(3) . ?
Fe2 N11 2.140(3) . ?
Fe2 N11 2.140(3) 2_557 ?
Fe2 N10 2.194(3) 2_557 ?
Fe2 N10 2.194(3) . ?
N1 C1 1.350(5) . ?
N1 C5 1.352(5) . ?
N2 C6 1.322(4) . ?
N2 N3 1.370(4) . ?
N3 C7 1.327(4) . ?
N4 C6 1.351(5) . ?
N4 C7 1.369(4) . ?
N4 N5 1.413(4) . ?
N5 H1N 0.941(19) . ?
N5 H2N 0.922(19) . ?
N6 C8 1.336(5) . ?
N6 C12 1.340(5) . ?
N7 C13 1.1573(18) . ?
N8 C13 1.2994(19) . ?
N8 C14 1.3018(19) . ?
N9 C14 1.160(2) . ?
N9A C14 1.160(2) . ?
N10 C19 1.345(5) . ?
N10 C15 1.347(4) . ?
N11 C20 1.327(4) . ?
N11 N12 1.385(4) . ?
N12 C21 1.327(5) . ?
N13 C20 1.353(4) . ?
N13 C21 1.372(4) . ?
N13 N14 1.418(4) . ?
N14 H3N 0.974(18) . ?
N14 H4N 0.964(18) . ?
N15 C26 1.333(5) . ?
N15 C22 1.339(5) . ?
N16 C27 1.1601(19) . ?
N17 C27 1.3000(15) . ?
N17 C28 1.343(9) . ?
N18 C28 1.160(2) . ?
N17A C28 1.2992(14) . ?
N17A C27 1.311(7) . ?
N18A C28 1.159(2) . ?
C1 C2 1.381(5) . ?
C1 H1 0.9300 . ?
C2 C3 1.390(5) . ?
C2 H2 0.9300 . ?
C3 C4 1.400(5) . ?
C3 H3 0.9300 . ?
C4 C5 1.391(5) . ?
C4 H4 0.9300 . ?
C5 C6 1.444(5) . ?
C7 C8 1.464(5) . ?
C8 C9 1.391(5) . ?
C9 C10 1.374(5) . ?
C9 H9 0.9300 . ?
C10 C11 1.378(6) . ?
C10 H10 0.9300 . ?
C11 C12 1.389(6) . ?
C11 H11 0.9300 . ?
C12 H12 0.9300 . ?
C15 C16 1.380(5) . ?
C15 H15 0.9300 . ?
C16 C17 1.372(5) . ?
C16 H16 0.9300 . ?
C17 C18 1.402(5) . ?
C17 H17 0.9300 . ?
C18 C19 1.387(5) . ?
C18 H18 0.9300 . ?
C19 C20 1.471(5) . ?
C21 C22 1.473(5) . ?
C22 C23 1.388(5) . ?
C23 C24 1.393(5) . ?
C23 H23 0.9300 . ?
C24 C25 1.374(5) . ?
C24 H24 0.9300 . ?
C25 C26 1.372(6) . ?
C25 H25 0.9300 . ?
C26 H26 0.9300 . ?
